data_7032849
loop_
_publ_author_name
'Karmakar, Anirban'
'Hazra, Susanta'
'Guedes da Silva, M F\'atima C'
'Pombeiro, Armando J. L.'

_publ_section_title
;
 Synthesis, structure and catalytic application of lead(II) complexes in
 cyanosilylation reactions.
;
_journal_issue 1
_journal_name_full 'Dalton transactions (Cambridge, England : 2003)'
_journal_page_first 268
_journal_page_last 280
_journal_paper_doi 10.1039/c4dt02316a
_journal_volume 44
_journal_year 2015
_chemical_formula_sum 'C12 H13 N7 O5 Pb'
_chemical_formula_weight 542.48
_chemical_name_systematic
;
 ?
;
_space_group_crystal_system triclinic
_space_group_IT_number 2
_space_group_name_Hall '-P 1'
_space_group_name_H-M_alt 'P -1'
_symmetry_space_group_name_Hall '-P 1'
_symmetry_space_group_name_H-M 'P -1'
_atom_sites_solution_hydrogens geom
_audit_creation_method SHELXL-2014
_cell_angle_alpha 81.365(2)
_cell_angle_beta 87.259(2)
_cell_angle_gamma 73.959(2)
_cell_formula_units_Z 4
_cell_length_a 7.6487(5)
_cell_length_b 12.2700(7)
_cell_length_c 18.3447(12)
_cell_measurement_reflns_used 7391
_cell_measurement_temperature 296(2)
_cell_measurement_theta_max 24.68
_cell_measurement_theta_min 2.96
_cell_volume 1635.82(18)
_computing_publication_material 'WinGX publication routines (Farrugia, 1999)'
_computing_structure_refinement 'SHELXL-2014 (Sheldrick, 2014)'
_computing_structure_solution 'SIR97 (Giacovazzo et al, 1997)'
_diffrn_ambient_temperature 296(2)
_diffrn_measured_fraction_theta_full 0.995
_diffrn_measured_fraction_theta_max 0.992
_diffrn_measurement_device_type 'Bruker APEX-II CCD'
_diffrn_measurement_method '\f and \w scans'
_diffrn_radiation_source 'fine-focus sealed tube'
_diffrn_radiation_type MoK\a
_diffrn_radiation_wavelength 0.71073
_diffrn_reflns_av_R_equivalents 0.0272
_diffrn_reflns_av_unetI/netI 0.0262
_diffrn_reflns_Laue_measured_fraction_full 0.995
_diffrn_reflns_Laue_measured_fraction_max 0.992
_diffrn_reflns_limit_h_max 8
_diffrn_reflns_limit_h_min -8
_diffrn_reflns_limit_k_max 14
_diffrn_reflns_limit_k_min -13
_diffrn_reflns_limit_l_max 21
_diffrn_reflns_limit_l_min -21
_diffrn_reflns_number 18025
_diffrn_reflns_point_group_measured_fraction_full 0.995
_diffrn_reflns_point_group_measured_fraction_max 0.992
_diffrn_reflns_theta_full 25.000
_diffrn_reflns_theta_max 24.700
_diffrn_reflns_theta_min 2.640
_exptl_absorpt_coefficient_mu 10.355
_exptl_absorpt_correction_T_max 0.14
_exptl_absorpt_correction_T_min 0.07
_exptl_absorpt_correction_type multi-scan
_exptl_absorpt_process_details SADABS
_exptl_crystal_colour Colourless
_exptl_crystal_density_diffrn 2.203
_exptl_crystal_description Block
_exptl_crystal_F_000 1024
_exptl_crystal_size_max 0.380
_exptl_crystal_size_mid 0.290
_exptl_crystal_size_min 0.190
_refine_diff_density_max 2.913
_refine_diff_density_min -0.663
_refine_diff_density_rms 0.236
_refine_ls_extinction_method none
_refine_ls_goodness_of_fit_ref 1.141
_refine_ls_hydrogen_treatment constr
_refine_ls_matrix_type full
_refine_ls_number_parameters 453
_refine_ls_number_reflns 5514
_refine_ls_number_restraints 0
_refine_ls_restrained_S_all 1.141
_refine_ls_R_factor_all 0.0504
_refine_ls_R_factor_gt 0.0384
_refine_ls_shift/su_max 0.001
_refine_ls_shift/su_mean 0.000
_refine_ls_structure_factor_coef Fsqd
_refine_ls_weighting_details 'w=1/[\s^2^(Fo^2^)+(0.0630P)^2^+2.3038P] where P=(Fo^2^+2Fc^2^)/3'
_refine_ls_weighting_scheme calc
_refine_ls_wR_factor_gt 0.1015
_refine_ls_wR_factor_ref 0.1102
_reflns_Friedel_coverage 0.000
_reflns_number_gt 4373
_reflns_number_total 5514
_reflns_threshold_expression 'I > 2\s(I)'
_cod_data_source_file c4dt02316a2.cif
_cod_data_source_block 3
_cod_depositor_comments
;
Adding full bibliography for 7032845--7032850.cif.

2017-03-01
Z value and formula fixed to values more according to usual
chemical conventions.                 miguel
;
_cod_original_formula_sum 'C24 H26 N14 O10 Pb2'
_cod_original_formula_weight 1084.97
_cod_original_formula_units_Z 2
_cod_database_code 7032849
_shelx_space_group_comment
;
The symmetry employed for this shelxl refinement is uniquely defined
by the following loop, which should always be used as a source of
symmetry information in preference to the above space-group names.
They are only intended as comments.
;
_shelx_estimated_absorpt_t_min 0.111
_shelx_estimated_absorpt_t_max 0.244
_shelxl_version_number 2014-1

loop_
_space_group_symop_operation_xyz
'x, y, z'
'-x, -y, -z'

loop_
_atom_site_label
_atom_site_type_symbol
_atom_site_fract_x
_atom_site_fract_y
_atom_site_fract_z
_atom_site_U_iso_or_equiv
_atom_site_adp_type
_atom_site_occupancy
_atom_site_site_symmetry_order
_atom_site_calc_flag
_atom_site_refinement_flags_posn
_atom_site_refinement_flags_adp
Pb1 Pb 0.08715(4) 0.60810(2) 0.16599(2) 0.03319(12) Uani 1 1 d . .
O9 O 0.3535(12) 0.6403(7) 0.2583(5) 0.079(2) Uani 1 1 d . .
Pb2 Pb 0.57940(4) 0.12174(2) 0.16225(2) 0.03227(12) Uani 1 1 d . .
N2 N -0.5505(8) 0.6481(5) 0.0582(3) 0.0328(14) Uani 1 1 d . .
N8 N -0.0580(8) 0.1487(5) 0.0569(3) 0.0311(14) Uani 1 1 d . .
O5 O 0.4019(8) 0.3155(4) 0.1145(3) 0.0400(13) Uani 1 1 d . .
O6 O 0.1434(8) 0.4340(4) 0.0710(3) 0.0431(14) Uani 1 1 d . .
O1 O -0.0828(8) 0.8054(4) 0.1195(3) 0.0400(13) Uani 1 1 d . .
O2 O -0.3403(9) 0.9289(4) 0.0765(4) 0.0461(15) Uani 1 1 d . .
N1 N -0.2251(8) 0.6281(5) 0.1239(3) 0.0306(14) Uani 1 1 d . .
N3 N -0.5909(9) 0.8413(5) 0.0227(4) 0.0385(16) Uani 1 1 d . .
H3A H -0.6908 0.8439 0.0020 0.058 Uiso 1 1 calc R U
H3B H -0.5564 0.9027 0.0210 0.058 Uiso 1 1 calc R U
O3 O 0.0024(9) 0.4672(5) 0.2540(3) 0.0487(15) Uani 1 1 d . .
N7 N 0.2697(8) 0.1348(5) 0.1210(3) 0.0300(14) Uani 1 1 d . .
N9 N -0.1023(9) 0.3403(5) 0.0196(4) 0.0390(16) Uani 1 1 d . .
H9A H -0.2021 0.3404 -0.0002 0.059 Uiso 1 1 calc R U
H9B H -0.0706 0.4028 0.0165 0.059 Uiso 1 1 calc R U
N10 N 0.4622(9) 0.2208(5) 0.2715(4) 0.0398(16) Uani 1 1 d . .
O7 O 0.4745(8) 0.0048(5) 0.2568(3) 0.0448(14) Uani 1 1 d . .
C1 C -0.2410(11) 0.8296(6) 0.0959(4) 0.0314(17) Uani 1 1 d . .
C2 C -0.3212(10) 0.7312(6) 0.0913(4) 0.0293(16) Uani 1 1 d . .
C3 C -0.2882(11) 0.5373(6) 0.1238(4) 0.0341(17) Uani 1 1 d . .
H3 H -0.2219 0.4656 0.1463 0.041 Uiso 1 1 calc R U
C4 C -0.4510(10) 0.5492(6) 0.0907(4) 0.0337(17) Uani 1 1 d . .
H4 H -0.4925 0.4846 0.0913 0.040 Uiso 1 1 calc R U
C5 C -0.4883(10) 0.7411(6) 0.0577(4) 0.0288(16) Uani 1 1 d . .
N4 N -0.0679(9) 0.6867(5) 0.2767(4) 0.0392(16) Uani 1 1 d . .
C7 C -0.0978(11) 0.6095(7) 0.3313(4) 0.041(2) Uani 1 1 d . .
C6 C -0.0549(13) 0.4874(8) 0.3183(5) 0.047(2) Uani 1 1 d . .
O4 O -0.0781(12) 0.4147(6) 0.3691(4) 0.078(2) Uani 1 1 d . .
C10 C -0.1671(13) 0.6452(8) 0.4012(5) 0.052(2) Uani 1 1 d . .
N5 N -0.1998(12) 0.7562(7) 0.4092(4) 0.060(2) Uani 1 1 d . .
C9 C -0.1651(14) 0.8279(8) 0.3527(5) 0.057(3) Uani 1 1 d . .
H9 H -0.1865 0.9044 0.3587 0.068 Uiso 1 1 calc R U
C8 C -0.0995(13) 0.7964(7) 0.2860(5) 0.050(2) Uani 1 1 d . .
H8 H -0.0774 0.8503 0.2479 0.060 Uiso 1 1 calc R U
N6 N -0.2006(13) 0.5734(7) 0.4586(4) 0.079(3) Uani 1 1 d . .
H6A H -0.2419 0.5985 0.4991 0.118 Uiso 1 1 calc R U
H6B H -0.1810 0.5019 0.4552 0.118 Uiso 1 1 calc R U
C12 C 0.1683(10) 0.2356(6) 0.0885(4) 0.0267(15) Uani 1 1 d . .
C15 C 0.0029(9) 0.2434(6) 0.0548(4) 0.0280(15) Uani 1 1 d . .
C14 C 0.0459(11) 0.0503(6) 0.0903(5) 0.0366(18) Uani 1 1 d . .
H14 H 0.0065 -0.0152 0.0916 0.044 Uiso 1 1 calc R U
C13 C 0.2094(11) 0.0400(6) 0.1232(4) 0.0339(17) Uani 1 1 d . .
H13 H 0.2772 -0.0307 0.1465 0.041 Uiso 1 1 calc R U
C11 C 0.2448(11) 0.3368(6) 0.0911(4) 0.0300(16) Uani 1 1 d . .
C17 C 0.4267(11) 0.1545(7) 0.3306(4) 0.0375(18) Uani 1 1 d . .
C16 C 0.4326(12) 0.0350(7) 0.3201(5) 0.041(2) Uani 1 1 d . .
O8 O 0.3984(11) -0.0310(5) 0.3748(3) 0.0639(19) Uani 1 1 d . .
C20 C 0.3906(13) 0.1976(8) 0.3980(5) 0.048(2) Uani 1 1 d . .
N11 N 0.3867(13) 0.3069(7) 0.4043(4) 0.064(2) Uani 1 1 d . .
C19 C 0.4202(14) 0.3695(7) 0.3438(5) 0.063(3) Uani 1 1 d . .
H19 H 0.4162 0.4453 0.3459 0.076 Uiso 1 1 calc R U
C18 C 0.4610(14) 0.3291(7) 0.2769(5) 0.054(2) Uani 1 1 d . .
H18 H 0.4874 0.3766 0.2359 0.065 Uiso 1 1 calc R U
N12 N 0.3574(14) 0.1325(7) 0.4605(4) 0.075(3) Uani 1 1 d . .
H12A H 0.3356 0.1611 0.5011 0.113 Uiso 1 1 calc R U
H12B H 0.3582 0.0625 0.4597 0.113 Uiso 1 1 calc R U
C21 C 0.3851(16) 0.7264(10) 0.2728(7) 0.074(3) Uani 1 1 d . .
H21 H 0.4185 0.7750 0.2341 0.089 Uiso 1 1 calc R U
C22 C 0.327(2) 0.6871(13) 0.4029(8) 0.102(5) Uani 1 1 d . .
H22A H 0.2237 0.6624 0.3916 0.152 Uiso 1 1 calc R U
H22B H 0.2964 0.7314 0.4429 0.152 Uiso 1 1 calc R U
H22C H 0.4273 0.6213 0.4167 0.152 Uiso 1 1 calc R U
N13 N 0.3759(14) 0.7560(8) 0.3392(7) 0.080(3) Uani 1 1 d . .
H13A H 0.4000 0.8188 0.3445 0.120 Uiso 1 1 calc R U
C23 C 0.9113(17) 0.1732(12) 0.2776(8) 0.082(4) Uani 1 1 d . .
H23 H 0.9233 0.2276 0.2379 0.099 Uiso 1 1 calc R U
O10 O 0.8717(12) 0.0854(8) 0.2642(5) 0.086(3) Uani 1 1 d . .
N14 N 0.9365(13) 0.1924(8) 0.3437(6) 0.073(3) Uani 1 1 d . .
H14A H 0.9677 0.2533 0.3481 0.110 Uiso 1 1 calc R U
C24 C 0.915(2) 0.1163(13) 0.4106(7) 0.105(5) Uani 1 1 d . .
H24A H 0.7975 0.1022 0.4106 0.158 Uiso 1 1 calc R U
H24B H 0.9247 0.1515 0.4529 0.158 Uiso 1 1 calc R U
H24C H 1.0079 0.0451 0.4122 0.158 Uiso 1 1 calc R U

loop_
_atom_site_aniso_label
_atom_site_aniso_U_11
_atom_site_aniso_U_22
_atom_site_aniso_U_33
_atom_site_aniso_U_23
_atom_site_aniso_U_13
_atom_site_aniso_U_12
Pb1 0.0315(2) 0.03315(18) 0.0367(2) -0.00822(13) -0.00170(13) -0.00993(13)
O9 0.091(6) 0.075(5) 0.083(6) -0.028(4) -0.019(5) -0.031(5)
Pb2 0.0323(2) 0.03340(18) 0.03223(19) -0.00510(12) -0.00288(13) -0.01015(13)
N2 0.034(4) 0.028(3) 0.038(4) -0.005(3) -0.004(3) -0.012(3)
N8 0.031(3) 0.026(3) 0.038(4) -0.004(3) -0.002(3) -0.010(3)
O5 0.048(4) 0.032(3) 0.044(3) 0.005(2) -0.014(3) -0.022(3)
O6 0.055(4) 0.021(3) 0.054(4) 0.001(2) -0.016(3) -0.012(3)
O1 0.047(4) 0.032(3) 0.046(3) -0.004(2) -0.009(3) -0.020(3)
O2 0.060(4) 0.022(3) 0.060(4) -0.007(3) -0.013(3) -0.014(3)
N1 0.031(3) 0.025(3) 0.040(4) -0.011(3) -0.001(3) -0.011(3)
N3 0.040(4) 0.022(3) 0.053(4) -0.002(3) -0.012(3) -0.008(3)
O3 0.068(4) 0.035(3) 0.044(4) -0.006(3) 0.000(3) -0.016(3)
N7 0.032(3) 0.017(3) 0.042(4) -0.003(2) 0.003(3) -0.011(2)
N9 0.039(4) 0.025(3) 0.052(4) -0.002(3) -0.017(3) -0.006(3)
N10 0.046(4) 0.036(4) 0.035(4) -0.008(3) 0.000(3) -0.006(3)
O7 0.065(4) 0.040(3) 0.033(3) -0.006(2) -0.004(3) -0.019(3)
C1 0.042(5) 0.027(4) 0.028(4) -0.006(3) -0.003(3) -0.012(3)
C2 0.037(4) 0.023(4) 0.028(4) -0.003(3) 0.002(3) -0.009(3)
C3 0.035(4) 0.026(4) 0.041(4) -0.002(3) 0.001(3) -0.010(3)
C4 0.034(4) 0.026(4) 0.044(5) 0.000(3) 0.000(3) -0.016(3)
C5 0.034(4) 0.029(4) 0.025(4) -0.006(3) 0.000(3) -0.011(3)
N4 0.044(4) 0.034(4) 0.038(4) -0.010(3) 0.004(3) -0.006(3)
C7 0.035(5) 0.049(5) 0.035(5) -0.007(4) -0.002(4) -0.006(4)
C6 0.053(6) 0.048(5) 0.042(5) -0.007(4) -0.001(4) -0.017(4)
O4 0.134(7) 0.042(4) 0.058(5) -0.002(3) 0.017(4) -0.028(4)
C10 0.053(6) 0.056(6) 0.040(5) -0.005(4) 0.003(4) -0.006(4)
N5 0.078(6) 0.053(5) 0.044(5) -0.017(4) 0.004(4) -0.003(4)
C9 0.068(7) 0.046(5) 0.052(6) -0.013(4) 0.004(5) -0.006(5)
C8 0.058(6) 0.041(5) 0.052(6) -0.014(4) 0.003(4) -0.011(4)
N6 0.120(8) 0.062(6) 0.045(5) -0.006(4) 0.026(5) -0.016(5)
C12 0.033(4) 0.021(3) 0.027(4) -0.006(3) 0.004(3) -0.009(3)
C15 0.026(4) 0.025(4) 0.033(4) -0.006(3) 0.001(3) -0.008(3)
C14 0.036(5) 0.026(4) 0.052(5) -0.004(3) -0.002(4) -0.015(3)
C13 0.037(4) 0.019(3) 0.042(4) 0.003(3) -0.004(3) -0.005(3)
C11 0.040(5) 0.030(4) 0.025(4) -0.003(3) -0.007(3) -0.016(3)
C17 0.037(5) 0.036(4) 0.036(4) -0.004(3) 0.002(3) -0.005(3)
C16 0.047(5) 0.041(5) 0.034(5) -0.005(4) -0.003(4) -0.008(4)
O8 0.104(6) 0.053(4) 0.040(4) -0.006(3) 0.011(4) -0.031(4)
C20 0.063(6) 0.046(5) 0.035(5) -0.010(4) 0.001(4) -0.012(4)
N11 0.094(7) 0.046(5) 0.047(5) -0.017(4) 0.012(4) -0.008(4)
C19 0.103(9) 0.031(5) 0.052(6) -0.017(4) 0.006(6) -0.008(5)
C18 0.075(7) 0.035(5) 0.047(5) 0.000(4) 0.004(5) -0.009(4)
N12 0.139(9) 0.055(5) 0.031(4) -0.014(4) 0.023(5) -0.027(5)
C21 0.077(8) 0.077(8) 0.078(8) -0.009(6) -0.013(6) -0.034(6)
C22 0.122(13) 0.106(12) 0.089(11) -0.033(9) -0.012(9) -0.041(10)
N13 0.083(7) 0.061(6) 0.111(9) -0.030(6) -0.016(6) -0.031(5)
C23 0.068(8) 0.086(9) 0.088(10) -0.007(7) -0.008(7) -0.015(7)
O10 0.086(6) 0.099(7) 0.085(6) -0.039(5) -0.020(5) -0.025(5)
N14 0.086(7) 0.065(6) 0.080(7) -0.024(5) -0.016(6) -0.029(5)
C24 0.127(13) 0.132(14) 0.071(9) -0.010(9) -0.020(8) -0.059(11)

loop_
_atom_type_symbol
_atom_type_description
_atom_type_scat_dispersion_real
_atom_type_scat_dispersion_imag
_atom_type_scat_source
C C 0.0033 0.0016 'International Tables Vol C Tables 4.2.6.8 and 6.1.1.4'
H H 0.0000 0.0000 'International Tables Vol C Tables 4.2.6.8 and 6.1.1.4'
N N 0.0061 0.0033 'International Tables Vol C Tables 4.2.6.8 and 6.1.1.4'
O O 0.0106 0.0060 'International Tables Vol C Tables 4.2.6.8 and 6.1.1.4'
Pb Pb -3.3944 10.1111 'International Tables Vol C Tables 4.2.6.8 and 6.1.1.4'

loop_
_geom_angle_atom_site_label_1
_geom_angle_atom_site_label_2
_geom_angle_atom_site_label_3
_geom_angle
O3 Pb1 O1 130.4(2)
O3 Pb1 N1 79.5(2)
O1 Pb1 N1 65.72(18)
O3 Pb1 N4 66.9(2)
O1 Pb1 N4 75.4(2)
N1 Pb1 N4 84.8(2)
O7 Pb2 O5 122.9(2)
O7 Pb2 N7 77.0(2)
O5 Pb2 N7 65.60(17)
O7 Pb2 N10 67.1(2)
O5 Pb2 N10 73.1(2)
N7 Pb2 N10 92.9(2)
C4 N2 C5 118.0(7)
C14 N8 C15 117.4(6)
C11 O5 Pb2 122.6(4)
C1 O1 Pb1 122.1(4)
C3 N1 C2 119.6(7)
C3 N1 Pb1 121.6(5)
C2 N1 Pb1 118.1(5)
C5 N3 H3A 120.0
C5 N3 H3B 120.0
H3A N3 H3B 120.0
C6 O3 Pb1 121.9(5)
C12 N7 C13 119.4(6)
C12 N7 Pb2 118.6(4)
C13 N7 Pb2 121.5(5)
C15 N9 H9A 120.0
C15 N9 H9B 120.0
H9A N9 H9B 120.0
C17 N10 C18 119.2(7)
C17 N10 Pb2 115.4(5)
C18 N10 Pb2 124.5(6)
C16 O7 Pb2 121.6(5)
O1 C1 O2 125.5(7)
O1 C1 C2 117.3(6)
O2 C1 C2 117.1(7)
N1 C2 C5 119.1(6)
N1 C2 C1 115.8(7)
C5 C2 C1 125.1(6)
N1 C3 C4 120.2(7)
N1 C3 H3 119.9
C4 C3 H3 119.9
N2 C4 C3 122.6(7)
N2 C4 H4 118.7
C3 C4 H4 118.7
N3 C5 N2 116.9(7)
N3 C5 C2 122.6(6)
N2 C5 C2 120.5(6)
C7 N4 C8 120.7(8)
C7 N4 Pb1 115.4(5)
C8 N4 Pb1 123.3(6)
N4 C7 C10 119.5(8)
N4 C7 C6 118.3(7)
C10 C7 C6 122.3(8)
O4 C6 O3 124.9(8)
O4 C6 C7 118.8(8)
O3 C6 C7 116.3(8)
N6 C10 N5 117.8(9)
N6 C10 C7 123.2(9)
N5 C10 C7 118.9(8)
C9 N5 C10 118.2(8)
N5 C9 C8 124.1(9)
N5 C9 H9 117.9
C8 C9 H9 117.9
N4 C8 C9 118.6(9)
N4 C8 H8 120.7
C9 C8 H8 120.7
C10 N6 H6A 120.0
C10 N6 H6B 120.0
H6A N6 H6B 120.0
N7 C12 C15 120.4(6)
N7 C12 C11 115.3(6)
C15 C12 C11 124.3(6)
N9 C15 N8 116.0(6)
N9 C15 C12 123.7(6)
N8 C15 C12 120.4(6)
N8 C14 C13 123.5(7)
N8 C14 H14 118.3
C13 C14 H14 118.3
N7 C13 C14 118.9(7)
N7 C13 H13 120.5
C14 C13 H13 120.5
O5 C11 O6 125.6(7)
O5 C11 C12 117.2(6)
O6 C11 C12 117.2(7)
N10 C17 C20 119.5(8)
N10 C17 C16 115.9(7)
C20 C17 C16 124.6(7)
O8 C16 O7 123.3(8)
O8 C16 C17 118.1(8)
O7 C16 C17 118.6(7)
N12 C20 N11 116.0(8)
N12 C20 C17 121.9(8)
N11 C20 C17 122.1(8)
C19 N11 C20 115.8(8)
N11 C19 C18 123.7(8)
N11 C19 H19 118.1
C18 C19 H19 118.1
N10 C18 C19 119.6(8)
N10 C18 H18 120.2
C19 C18 H18 120.2
C20 N12 H12A 120.0
C20 N12 H12B 120.0
H12A N12 H12B 120.0
O9 C21 N13 125.0(12)
O9 C21 H21 117.5
N13 C21 H21 117.5
N13 C22 H22A 109.5
N13 C22 H22B 109.5
H22A C22 H22B 109.5
N13 C22 H22C 109.5
H22A C22 H22C 109.5
H22B C22 H22C 109.5
C21 N13 C22 122.1(10)
C21 N13 H13A 118.9
C22 N13 H13A 118.9
O10 C23 N14 123.9(13)
O10 C23 H23 118.1
N14 C23 H23 118.1
C23 N14 C24 123.5(11)
C23 N14 H14A 118.2
C24 N14 H14A 118.2
N14 C24 H24A 109.5
N14 C24 H24B 109.5
H24A C24 H24B 109.5
N14 C24 H24C 109.5
H24A C24 H24C 109.5
H24B C24 H24C 109.5

loop_
_geom_bond_atom_site_label_1
_geom_bond_atom_site_label_2
_geom_bond_distance
Pb1 O3 2.387(6)
Pb1 O1 2.454(5)
Pb1 N1 2.481(6)
Pb1 N4 2.487(6)
O9 C21 1.216(13)
Pb2 O7 2.338(5)
Pb2 O5 2.443(5)
Pb2 N7 2.477(6)
Pb2 N10 2.501(6)
N2 C4 1.313(10)
N2 C5 1.351(9)
N8 C14 1.326(10)
N8 C15 1.361(9)
O5 C11 1.241(9)
O6 C11 1.242(9)
O1 C1 1.246(9)
O2 C1 1.254(9)
N1 C3 1.332(9)
N1 C2 1.342(9)
N3 C5 1.348(9)
N3 H3A 0.8600
N3 H3B 0.8600
O3 C6 1.273(10)
N7 C12 1.334(9)
N7 C13 1.359(9)
N9 C15 1.330(9)
N9 H9A 0.8600
N9 H9B 0.8600
N10 C17 1.320(10)
N10 C18 1.345(11)
O7 C16 1.271(10)
C1 C2 1.512(10)
C2 C5 1.413(10)
C3 C4 1.374(11)
C3 H3 0.9300
C4 H4 0.9300
N4 C7 1.328(10)
N4 C8 1.336(10)
C7 C10 1.447(12)
C7 C6 1.496(12)
C6 O4 1.232(11)
C10 N6 1.331(12)
C10 N5 1.344(12)
N5 C9 1.322(12)
C9 C8 1.370(12)
C9 H9 0.9300
C8 H8 0.9300
N6 H6A 0.8600
N6 H6B 0.8600
C12 C15 1.408(10)
C12 C11 1.520(9)
C14 C13 1.381(11)
C14 H14 0.9300
C13 H13 0.9300
C17 C20 1.402(11)
C17 C16 1.495(11)
C16 O8 1.257(10)
C20 N12 1.352(11)
C20 N11 1.356(11)
N11 C19 1.309(12)
C19 C18 1.381(12)
C19 H19 0.9300
C18 H18 0.9300
N12 H12A 0.8600
N12 H12B 0.8600
C21 N13 1.315(15)
C21 H21 0.9300
C22 N13 1.435(17)
C22 H22A 0.9600
C22 H22B 0.9600
C22 H22C 0.9600
N13 H13A 0.8600
C23 O10 1.256(14)
C23 N14 1.303(15)
C23 H23 0.9300
N14 C24 1.459(16)
N14 H14A 0.8600
C24 H24A 0.9600
C24 H24B 0.9600
C24 H24C 0.9600

loop_
_geom_hbond_atom_site_label_D
_geom_hbond_atom_site_label_H
_geom_hbond_atom_site_label_A
_geom_hbond_distance_DH
_geom_hbond_distance_HA
_geom_hbond_distance_DA
_geom_hbond_angle_DHA
_geom_hbond_site_symmetry_A
N3 H3A N8 0.86 2.22 3.082(9) 177.1 2_465
N3 H3B O2 0.86 2.10 2.728(9) 129.0 .
N3 H3B O2 0.86 2.49 3.043(8) 122.6 2_475
N9 H9A N2 0.86 2.18 3.033(9) 174.8 2_465
N9 H9B O6 0.86 2.11 2.727(9) 128.5 .
N9 H9B O6 0.86 2.32 2.953(8) 130.1 2_565
C4 H4 O5 0.93 2.40 3.322(8) 170.6 1_455
C8 H8 O1 0.93 2.50 3.036(11) 116.7 .
N6 H6A N11 0.86 2.33 3.181(11) 170.0 2_566
N6 H6B O4 0.86 2.05 2.679(11) 129.8 .
C14 H14 O1 0.93 2.46 3.374(9) 169.3 1_545
C19 H19 O9 0.93 2.61 3.367(13) 138.7 .
C18 H18 O5 0.93 2.62 3.070(11) 110.5 .
N12 H12A N5 0.86 2.14 2.970(11) 162.9 2_566
N12 H12B O8 0.86 2.03 2.673(10) 130.7 .
N13 H13A O8 0.86 2.00 2.839(10) 164.7 1_565
N14 H14A O4 0.86 2.01 2.806(11) 154.3 1_655

loop_
_geom_torsion_atom_site_label_1
_geom_torsion_atom_site_label_2
_geom_torsion_atom_site_label_3
_geom_torsion_atom_site_label_4
_geom_torsion
Pb1 O1 C1 O2 174.4(6)
Pb1 O1 C1 C2 -4.5(9)
C3 N1 C2 C5 0.2(10)
Pb1 N1 C2 C5 171.1(5)
C3 N1 C2 C1 178.5(6)
Pb1 N1 C2 C1 -10.5(8)
O1 C1 C2 N1 10.0(10)
O2 C1 C2 N1 -169.0(7)
O1 C1 C2 C5 -171.7(7)
O2 C1 C2 C5 9.2(11)
C2 N1 C3 C4 -0.1(11)
Pb1 N1 C3 C4 -170.8(6)
C5 N2 C4 C3 0.1(11)
N1 C3 C4 N2 0.0(12)
C4 N2 C5 N3 178.7(7)
C4 N2 C5 C2 -0.1(10)
N1 C2 C5 N3 -178.8(7)
C1 C2 C5 N3 3.0(11)
N1 C2 C5 N2 -0.1(10)
C1 C2 C5 N2 -178.3(6)
C8 N4 C7 C10 0.7(13)
Pb1 N4 C7 C10 172.6(6)
C8 N4 C7 C6 -178.3(8)
Pb1 N4 C7 C6 -6.3(10)
Pb1 O3 C6 O4 -170.1(8)
Pb1 O3 C6 C7 10.6(11)
N4 C7 C6 O4 178.4(9)
C10 C7 C6 O4 -0.6(14)
N4 C7 C6 O3 -2.2(12)
C10 C7 C6 O3 178.9(8)
N4 C7 C10 N6 180.0(9)
C6 C7 C10 N6 -1.1(15)
N4 C7 C10 N5 0.0(13)
C6 C7 C10 N5 178.9(9)
N6 C10 N5 C9 179.3(10)
C7 C10 N5 C9 -0.7(14)
C10 N5 C9 C8 0.7(16)
C7 N4 C8 C9 -0.7(14)
Pb1 N4 C8 C9 -171.9(7)
N5 C9 C8 N4 -0.1(16)
C13 N7 C12 C15 -1.8(10)
Pb2 N7 C12 C15 170.8(5)
C13 N7 C12 C11 178.1(6)
Pb2 N7 C12 C11 -9.2(8)
C14 N8 C15 N9 178.6(7)
C14 N8 C15 C12 -1.2(10)
N7 C12 C15 N9 -178.0(7)
C11 C12 C15 N9 2.1(11)
N7 C12 C15 N8 1.8(10)
C11 C12 C15 N8 -178.1(6)
C15 N8 C14 C13 0.7(11)
C12 N7 C13 C14 1.3(11)
Pb2 N7 C13 C14 -171.2(6)
N8 C14 C13 N7 -0.7(12)
Pb2 O5 C11 O6 174.7(6)
Pb2 O5 C11 C12 -3.8(9)
N7 C12 C11 O5 8.7(10)
C15 C12 C11 O5 -171.4(7)
N7 C12 C11 O6 -169.9(7)
C15 C12 C11 O6 10.0(11)
C18 N10 C17 C20 -0.7(13)
Pb2 N10 C17 C20 169.1(6)
C18 N10 C17 C16 -179.4(8)
Pb2 N10 C17 C16 -9.5(9)
Pb2 O7 C16 O8 -170.6(7)
Pb2 O7 C16 C17 8.4(11)
N10 C17 C16 O8 -179.5(8)
C20 C17 C16 O8 1.9(14)
N10 C17 C16 O7 1.5(12)
C20 C17 C16 O7 -177.1(8)
N10 C17 C20 N12 -178.5(9)
C16 C17 C20 N12 0.0(15)
N10 C17 C20 N11 1.5(14)
C16 C17 C20 N11 -179.9(9)
N12 C20 N11 C19 179.5(10)
C17 C20 N11 C19 -0.5(15)
C20 N11 C19 C18 -1.2(16)
C17 N10 C18 C19 -0.9(14)
Pb2 N10 C18 C19 -169.8(7)
N11 C19 C18 N10 2.0(17)
O9 C21 N13 C22 0(2)
O10 C23 N14 C24 -3(2)
